data_4031055
loop_
_publ_author_name
'Jin, Xing'
'Willeke, Matthias'
'Lucchesi, Ralph'
'Daniliuc, Constantin-Gabriel'
'Fr\"ohlich, Roland'
'Wibbeling, Birgit'
'Uhl, Werner'
'W\"urthwein, Ernst-Ulrich'

_publ_section_title
;
 Hydroalumination of Ketenimines and Subsequent Reactions with
 Heterocumulenes: Synthesis of Unsaturated Amide Derivatives and
 1,3-Diimines.
;
_journal_issue 12
_journal_name_full 'The Journal of organic chemistry'
_journal_page_first 6062
_journal_page_last 6075
_journal_paper_doi 10.1021/acs.joc.5b00466
_journal_volume 80
_journal_year 2015
_chemical_formula_sum 'C24 H24 N2 O'
_chemical_formula_weight 356.45
_chemical_name_systematic
; 
 ? 
;
_space_group_IT_number 14
_symmetry_cell_setting monoclinic
_symmetry_space_group_name_Hall '-P 2yn'
_symmetry_space_group_name_H-M 'P 1 21/n 1'
_atom_sites_solution_hydrogens geom
_atom_sites_solution_primary direct
_atom_sites_solution_secondary difmap
_audit_creation_method SHELXL-97
_cell_angle_alpha 90.00
_cell_angle_beta 94.215(4)
_cell_angle_gamma 90.00
_cell_formula_units_Z 4
_cell_length_a 9.6606(5)
_cell_length_b 10.3697(4)
_cell_length_c 19.9040(11)
_cell_measurement_reflns_used 3222
_cell_measurement_temperature 223(2)
_cell_measurement_theta_max 68.25
_cell_measurement_theta_min 0.88
_cell_volume 1988.54(17)
_computing_cell_refinement 'Collect (Nonius B.V., 1998)'
_computing_data_collection 'Collect (Nonius B.V., 1998)'
_computing_data_reduction 'Denzo-SMN (Otwinowski & Minor, 1997)'
_computing_molecular_graphics 'XP (BrukerAXS, 2000)'
_computing_publication_material 'SHELXL-97 (Sheldrick, 1997)'
_computing_structure_refinement 'SHELXL-97 (Sheldrick, 1997)'
_computing_structure_solution 'SHELXS-97 (Sheldrick, 1990)'
_diffrn_ambient_temperature 223(2)
_diffrn_measured_fraction_theta_full 0.968
_diffrn_measured_fraction_theta_max 0.968
_diffrn_measurement_device_type 'Nonius KappaCCD APEXII'
_diffrn_measurement_method '\w and \f scans'
_diffrn_radiation_monochromator graphite
_diffrn_radiation_source 'fine-focus sealed tube'
_diffrn_radiation_type CuK\a
_diffrn_radiation_wavelength 1.54178
_diffrn_reflns_av_R_equivalents 0.039
_diffrn_reflns_av_sigmaI/netI 0.0346
_diffrn_reflns_limit_h_max 11
_diffrn_reflns_limit_h_min -11
_diffrn_reflns_limit_k_max 12
_diffrn_reflns_limit_k_min -12
_diffrn_reflns_limit_l_max 23
_diffrn_reflns_limit_l_min -23
_diffrn_reflns_number 12676
_diffrn_reflns_theta_full 66.70
_diffrn_reflns_theta_max 66.70
_diffrn_reflns_theta_min 4.81
_exptl_absorpt_coefficient_mu 0.568
_exptl_absorpt_correction_T_max 0.9454
_exptl_absorpt_correction_T_min 0.8805
_exptl_absorpt_correction_type multi-scan
_exptl_absorpt_process_details 'Denzo (Otwinowski, Borek, Majewski & Minor, 2003)'
_exptl_crystal_colour colourless
_exptl_crystal_density_diffrn 1.191
_exptl_crystal_density_method 'not measured'
_exptl_crystal_description plate
_exptl_crystal_F_000 760
_exptl_crystal_size_max 0.23
_exptl_crystal_size_mid 0.20
_exptl_crystal_size_min 0.10
_refine_diff_density_max 0.127
_refine_diff_density_min -0.170
_refine_diff_density_rms 0.033
_refine_ls_extinction_method none
_refine_ls_goodness_of_fit_ref 1.038
_refine_ls_hydrogen_treatment mixed
_refine_ls_matrix_type full
_refine_ls_number_parameters 250
_refine_ls_number_reflns 3413
_refine_ls_number_restraints 0
_refine_ls_restrained_S_all 1.038
_refine_ls_R_factor_all 0.0547
_refine_ls_R_factor_gt 0.0429
_refine_ls_shift/su_max 0.000
_refine_ls_shift/su_mean 0.000
_refine_ls_structure_factor_coef Fsqd
_refine_ls_weighting_details 'calc w=1/[\s^2^(Fo^2^)+(0.0468P)^2^+0.4263P] where P=(Fo^2^+2Fc^2^)/3'
_refine_ls_weighting_scheme calc
_refine_ls_wR_factor_gt 0.1017
_refine_ls_wR_factor_ref 0.1096
_reflns_number_gt 2783
_reflns_number_total 3413
_reflns_threshold_expression >2sigma(I)
_cod_data_source_file jo5b00466_si_004.cif
_cod_data_source_block wue6320
_cod_depositor_comments 'Adding full bibliography for 4031041--4031057.cif.'
_cod_original_sg_symbol_H-M P21/n
_cod_database_code 4031055

loop_
_symmetry_equiv_pos_as_xyz
'x, y, z'
'-x+1/2, y+1/2, -z+1/2'
'-x, -y, -z'
'x-1/2, -y-1/2, z-1/2'

loop_
_atom_site_label
_atom_site_type_symbol
_atom_site_fract_x
_atom_site_fract_y
_atom_site_fract_z
_atom_site_U_iso_or_equiv
_atom_site_adp_type
_atom_site_occupancy
_atom_site_symmetry_multiplicity
_atom_site_calc_flag
_atom_site_refinement_flags
N3 N 0.95037(13) 0.26075(12) 0.13505(6) 0.0430(3) Uani 1 1 d .
C2 C 0.98888(16) 0.21894(14) 0.20173(7) 0.0416(4) Uani 1 1 d .
H2 H 0.9318 0.2459 0.2353 0.050 Uiso 1 1 calc R
C1 C 1.09786(15) 0.14515(14) 0.22183(7) 0.0396(3) Uani 1 1 d .
C4 C 0.90180(16) 0.38419(15) 0.12385(8) 0.0442(4) Uani 1 1 d .
O4 O 0.84086(13) 0.41812(11) 0.07083(6) 0.0610(3) Uani 1 1 d .
N5 N 0.92882(14) 0.46711(13) 0.17705(7) 0.0458(3) Uani 1 1 d .
H5 H 0.978(2) 0.4360(18) 0.2132(10) 0.061(5) Uiso 1 1 d .
C6 C 0.92533(17) 0.16233(16) 0.08076(8) 0.0491(4) Uani 1 1 d .
H6 H 0.9685 0.0811 0.0980 0.059 Uiso 1 1 calc R
C7 C 0.9947(2) 0.1967(2) 0.01715(9) 0.0666(5) Uani 1 1 d .
H7A H 0.9540 0.2753 -0.0020 0.100 Uiso 1 1 calc R
H7B H 0.9812 0.1271 -0.0152 0.100 Uiso 1 1 calc R
H7C H 1.0933 0.2098 0.0280 0.100 Uiso 1 1 calc R
C8 C 0.77132(19) 0.13537(18) 0.06703(9) 0.0621(5) Uani 1 1 d .
H8A H 0.7310 0.1159 0.1091 0.093 Uiso 1 1 calc R
H8B H 0.7586 0.0623 0.0367 0.093 Uiso 1 1 calc R
H8C H 0.7260 0.2106 0.0465 0.093 Uiso 1 1 calc R
C11 C 1.11471(15) 0.10312(14) 0.29322(7) 0.0394(3) Uani 1 1 d .
C12 C 1.00166(17) 0.07482(17) 0.32978(8) 0.0501(4) Uani 1 1 d .
H12 H 0.9116 0.0777 0.3084 0.060 Uiso 1 1 calc R
C13 C 1.0198(2) 0.0424(2) 0.39715(9) 0.0654(5) Uani 1 1 d .
H13 H 0.9421 0.0236 0.4212 0.079 Uiso 1 1 calc R
C14 C 1.1510(2) 0.0375(2) 0.42934(9) 0.0624(5) Uani 1 1 d .
H14 H 1.1628 0.0163 0.4753 0.075 Uiso 1 1 calc R
C15 C 1.26385(18) 0.06368(17) 0.39397(8) 0.0538(4) Uani 1 1 d .
H15 H 1.3536 0.0596 0.4156 0.065 Uiso 1 1 calc R
C16 C 1.24641(16) 0.09598(16) 0.32673(8) 0.0458(4) Uani 1 1 d .
H16 H 1.3249 0.1136 0.3030 0.055 Uiso 1 1 calc R
C21 C 1.20622(15) 0.10459(15) 0.17643(7) 0.0414(4) Uani 1 1 d .
C22 C 1.27699(16) 0.19516(17) 0.14034(8) 0.0506(4) Uani 1 1 d .
H22 H 1.2564 0.2833 0.1443 0.061 Uiso 1 1 calc R
C23 C 1.37791(18) 0.1557(2) 0.09859(9) 0.0593(5) Uani 1 1 d .
H23 H 1.4251 0.2173 0.0742 0.071 Uiso 1 1 calc R
C24 C 1.40930(18) 0.0267(2) 0.09276(9) 0.0606(5) Uani 1 1 d .
H24 H 1.4775 0.0004 0.0643 0.073 Uiso 1 1 calc R
C25 C 1.34108(19) -0.06339(19) 0.12843(9) 0.0611(5) Uani 1 1 d .
H25 H 1.3625 -0.1514 0.1244 0.073 Uiso 1 1 calc R
C26 C 1.24077(18) -0.02487(17) 0.17037(8) 0.0518(4) Uani 1 1 d .
H26 H 1.1953 -0.0871 0.1951 0.062 Uiso 1 1 calc R
C31 C 0.88893(15) 0.59751(15) 0.18161(8) 0.0425(4) Uani 1 1 d .
C32 C 0.83858(17) 0.67151(16) 0.12713(9) 0.0514(4) Uani 1 1 d .
H32 H 0.8276 0.6353 0.0838 0.062 Uiso 1 1 calc R
C33 C 0.8048(2) 0.79892(18) 0.13736(10) 0.0621(5) Uani 1 1 d .
H33 H 0.7693 0.8486 0.1005 0.075 Uiso 1 1 calc R
C34 C 0.8218(2) 0.85528(18) 0.20000(10) 0.0633(5) Uani 1 1 d .
H34 H 0.7986 0.9424 0.2059 0.076 Uiso 1 1 calc R
C35 C 0.87326(19) 0.78186(17) 0.25392(9) 0.0581(5) Uani 1 1 d .
H35 H 0.8861 0.8192 0.2970 0.070 Uiso 1 1 calc R
C36 C 0.90597(17) 0.65417(17) 0.24497(8) 0.0506(4) Uani 1 1 d .
H36 H 0.9402 0.6047 0.2821 0.061 Uiso 1 1 calc R

loop_
_atom_site_aniso_label
_atom_site_aniso_U_11
_atom_site_aniso_U_22
_atom_site_aniso_U_33
_atom_site_aniso_U_23
_atom_site_aniso_U_13
_atom_site_aniso_U_12
N3 0.0459(7) 0.0438(7) 0.0386(7) 0.0016(5) -0.0015(5) 0.0048(6)
C2 0.0437(8) 0.0439(8) 0.0371(8) 0.0009(7) 0.0035(6) 0.0015(7)
C1 0.0389(8) 0.0404(8) 0.0394(8) 0.0011(6) 0.0024(6) -0.0002(6)
C4 0.0420(9) 0.0459(9) 0.0442(9) 0.0030(7) -0.0004(7) 0.0004(7)
O4 0.0784(8) 0.0518(7) 0.0494(7) 0.0034(6) -0.0189(6) 0.0090(6)
N5 0.0478(8) 0.0444(8) 0.0442(8) 0.0019(6) -0.0050(6) 0.0023(6)
C6 0.0574(10) 0.0470(9) 0.0419(9) -0.0019(7) -0.0023(7) 0.0062(8)
C7 0.0769(13) 0.0789(13) 0.0445(10) -0.0009(9) 0.0072(9) 0.0101(11)
C8 0.0652(12) 0.0593(11) 0.0599(11) -0.0039(9) -0.0086(9) -0.0069(9)
C11 0.0409(8) 0.0397(8) 0.0376(8) -0.0002(6) 0.0026(6) 0.0005(6)
C12 0.0424(9) 0.0647(11) 0.0429(9) 0.0027(8) 0.0024(7) -0.0033(8)
C13 0.0573(11) 0.0975(15) 0.0427(10) 0.0081(10) 0.0116(8) -0.0039(10)
C14 0.0690(12) 0.0828(13) 0.0349(9) 0.0047(8) 0.0014(8) 0.0057(10)
C15 0.0514(10) 0.0622(11) 0.0462(9) -0.0030(8) -0.0069(8) 0.0072(8)
C16 0.0418(9) 0.0513(9) 0.0443(9) 0.0013(7) 0.0026(7) 0.0037(7)
C21 0.0402(8) 0.0481(8) 0.0359(8) 0.0021(7) 0.0018(6) 0.0016(7)
C22 0.0468(9) 0.0560(10) 0.0494(9) 0.0085(8) 0.0062(7) 0.0002(8)
C23 0.0487(10) 0.0813(13) 0.0489(10) 0.0102(9) 0.0102(8) -0.0059(9)
C24 0.0490(10) 0.0873(14) 0.0466(10) -0.0100(9) 0.0108(8) 0.0039(10)
C25 0.0616(11) 0.0615(11) 0.0613(11) -0.0125(9) 0.0132(9) 0.0046(9)
C26 0.0543(10) 0.0506(9) 0.0517(10) -0.0009(8) 0.0110(8) 0.0004(8)
C31 0.0352(8) 0.0430(8) 0.0496(9) 0.0032(7) 0.0053(6) -0.0023(7)
C32 0.0568(10) 0.0481(9) 0.0494(9) 0.0065(7) 0.0051(7) 0.0012(8)
C33 0.0735(13) 0.0487(10) 0.0644(12) 0.0105(9) 0.0069(9) 0.0077(9)
C34 0.0720(13) 0.0450(9) 0.0744(13) 0.0009(9) 0.0162(10) 0.0054(9)
C35 0.0635(11) 0.0528(10) 0.0586(11) -0.0063(9) 0.0098(9) -0.0014(9)
C36 0.0479(9) 0.0527(10) 0.0510(10) 0.0006(8) 0.0027(7) -0.0019(7)

loop_
_atom_type_symbol
_atom_type_description
_atom_type_scat_dispersion_real
_atom_type_scat_dispersion_imag
_atom_type_scat_source
C C 0.0181 0.0091 'International Tables Vol C Tables 4.2.6.8 and 6.1.1.4'
H H 0.0000 0.0000 'International Tables Vol C Tables 4.2.6.8 and 6.1.1.4'
N N 0.0311 0.0180 'International Tables Vol C Tables 4.2.6.8 and 6.1.1.4'
O O 0.0492 0.0322 'International Tables Vol C Tables 4.2.6.8 and 6.1.1.4'

loop_
_geom_angle_atom_site_label_1
_geom_angle_atom_site_label_2
_geom_angle_atom_site_label_3
_geom_angle
C4 N3 C2 119.90(13)
C4 N3 C6 118.91(12)
C2 N3 C6 119.03(12)
C1 C2 N3 126.89(14)
C1 C2 H2 116.6
N3 C2 H2 116.6
C2 C1 C11 118.86(13)
C2 C1 C21 123.45(13)
C11 C1 C21 117.67(12)
O4 C4 N5 122.52(15)
O4 C4 N3 123.01(15)
N5 C4 N3 114.46(13)
C4 N5 C31 127.73(14)
C4 N5 H5 117.0(12)
C31 N5 H5 115.2(12)
N3 C6 C7 112.64(14)
N3 C6 C8 111.13(13)
C7 C6 C8 112.33(15)
N3 C6 H6 106.8
C7 C6 H6 106.8
C8 C6 H6 106.8
C6 C7 H7A 109.5
C6 C7 H7B 109.5
H7A C7 H7B 109.5
C6 C7 H7C 109.5
H7A C7 H7C 109.5
H7B C7 H7C 109.5
C6 C8 H8A 109.5
C6 C8 H8B 109.5
H8A C8 H8B 109.5
C6 C8 H8C 109.5
H8A C8 H8C 109.5
H8B C8 H8C 109.5
C12 C11 C16 117.62(14)
C12 C11 C1 121.95(13)
C16 C11 C1 120.38(13)
C13 C12 C11 120.80(15)
C13 C12 H12 119.6
C11 C12 H12 119.6
C14 C13 C12 120.47(16)
C14 C13 H13 119.8
C12 C13 H13 119.8
C15 C14 C13 119.60(16)
C15 C14 H14 120.2
C13 C14 H14 120.2
C14 C15 C16 120.19(16)
C14 C15 H15 119.9
C16 C15 H15 119.9
C15 C16 C11 121.31(15)
C15 C16 H16 119.3
C11 C16 H16 119.3
C26 C21 C22 118.46(15)
C26 C21 C1 120.52(14)
C22 C21 C1 121.01(14)
C23 C22 C21 120.23(17)
C23 C22 H22 119.9
C21 C22 H22 119.9
C24 C23 C22 120.30(17)
C24 C23 H23 119.9
C22 C23 H23 119.9
C25 C24 C23 120.04(16)
C25 C24 H24 120.0
C23 C24 H24 120.0
C24 C25 C26 120.03(18)
C24 C25 H25 120.0
C26 C25 H25 120.0
C25 C26 C21 120.94(16)
C25 C26 H26 119.5
C21 C26 H26 119.5
C32 C31 C36 119.13(15)
C32 C31 N5 124.18(15)
C36 C31 N5 116.66(14)
C33 C32 C31 119.18(17)
C33 C32 H32 120.4
C31 C32 H32 120.4
C34 C33 C32 121.79(17)
C34 C33 H33 119.1
C32 C33 H33 119.1
C33 C34 C35 118.88(17)
C33 C34 H34 120.6
C35 C34 H34 120.6
C36 C35 C34 120.25(17)
C36 C35 H35 119.9
C34 C35 H35 119.9
C35 C36 C31 120.74(16)
C35 C36 H36 119.6
C31 C36 H36 119.6

loop_
_geom_bond_atom_site_label_1
_geom_bond_atom_site_label_2
_geom_bond_distance
N3 C4 1.376(2)
N3 C2 1.4196(18)
N3 C6 1.493(2)
C2 C1 1.339(2)
C2 H2 0.9400
C1 C11 1.484(2)
C1 C21 1.493(2)
C4 O4 1.2218(18)
C4 N5 1.374(2)
N5 C31 1.411(2)
N5 H5 0.89(2)
C6 C7 1.518(2)
C6 C8 1.519(2)
C6 H6 0.9900
C7 H7A 0.9700
C7 H7B 0.9700
C7 H7C 0.9700
C8 H8A 0.9700
C8 H8B 0.9700
C8 H8C 0.9700
C11 C12 1.388(2)
C11 C16 1.394(2)
C12 C13 1.381(2)
C12 H12 0.9400
C13 C14 1.378(3)
C13 H13 0.9400
C14 C15 1.368(2)
C14 H14 0.9400
C15 C16 1.378(2)
C15 H15 0.9400
C16 H16 0.9400
C21 C26 1.391(2)
C21 C22 1.392(2)
C22 C23 1.388(2)
C22 H22 0.9400
C23 C24 1.379(3)
C23 H23 0.9400
C24 C25 1.371(3)
C24 H24 0.9400
C25 C26 1.384(2)
C25 H25 0.9400
C26 H26 0.9400
C31 C32 1.387(2)
C31 C36 1.390(2)
C32 C33 1.380(2)
C32 H32 0.9400
C33 C34 1.376(3)
C33 H33 0.9400
C34 C35 1.379(3)
C34 H34 0.9400
C35 C36 1.376(2)
C35 H35 0.9400
C36 H36 0.9400

loop_
_geom_torsion_atom_site_label_1
_geom_torsion_atom_site_label_2
_geom_torsion_atom_site_label_3
_geom_torsion_atom_site_label_4
_geom_torsion
C4 N3 C2 C1 -140.16(16)
C6 N3 C2 C1 56.7(2)
N3 C2 C1 C11 -175.28(14)
N3 C2 C1 C21 6.1(2)
C2 N3 C4 O4 -164.49(15)
C6 N3 C4 O4 -1.3(2)
C2 N3 C4 N5 16.2(2)
C6 N3 C4 N5 179.37(13)
O4 C4 N5 C31 2.8(3)
N3 C4 N5 C31 -177.92(14)
C4 N3 C6 C7 62.45(19)
C2 N3 C6 C7 -134.26(15)
C4 N3 C6 C8 -64.61(18)
C2 N3 C6 C8 98.68(16)
C2 C1 C11 C12 34.8(2)
C21 C1 C11 C12 -146.44(15)
C2 C1 C11 C16 -142.46(15)
C21 C1 C11 C16 36.3(2)
C16 C11 C12 C13 0.8(2)
C1 C11 C12 C13 -176.59(16)
C11 C12 C13 C14 0.0(3)
C12 C13 C14 C15 -0.7(3)
C13 C14 C15 C16 0.6(3)
C14 C15 C16 C11 0.1(3)
C12 C11 C16 C15 -0.8(2)
C1 C11 C16 C15 176.58(15)
C2 C1 C21 C26 -127.19(17)
C11 C1 C21 C26 54.2(2)
C2 C1 C21 C22 54.2(2)
C11 C1 C21 C22 -124.47(16)
C26 C21 C22 C23 1.0(2)
C1 C21 C22 C23 179.70(15)
C21 C22 C23 C24 -0.3(3)
C22 C23 C24 C25 -0.2(3)
C23 C24 C25 C26 -0.1(3)
C24 C25 C26 C21 0.9(3)
C22 C21 C26 C25 -1.3(2)
C1 C21 C26 C25 -179.99(15)
C4 N5 C31 C32 -13.6(2)
C4 N5 C31 C36 168.32(15)
C36 C31 C32 C33 -0.9(2)
N5 C31 C32 C33 -178.95(16)
C31 C32 C33 C34 1.0(3)
C32 C33 C34 C35 -0.3(3)
C33 C34 C35 C36 -0.5(3)
C34 C35 C36 C31 0.6(3)
C32 C31 C36 C35 0.1(2)
N5 C31 C36 C35 178.31(15)
